data_1575554
loop_
_publ_author_name
'Yang, Wenbang'
'White, Andrew J. P.'
'Crimmin, Mark R.'

_publ_section_title
;
 Synthesis, properties, and chemoselective reactions of an AlH-BH
 functional group.
;
_journal_issue 37
_journal_name_full 'Chemical science'
_journal_page_first 17193
_journal_page_last 17199
_journal_paper_doi 10.1039/d5sc05133a
_journal_volume 16
_journal_year 2025
_chemical_formula_moiety 'C42 H64 Al2 N4'
_chemical_formula_sum 'C42 H64 Al2 N4'
_chemical_formula_weight 678.93
_space_group_crystal_system monoclinic
_space_group_IT_number 14
_space_group_name_Hall '-P 2yn'
_space_group_name_H-M_alt 'P 1 21/n 1'
_atom_sites_solution_hydrogens mixed
_audit_creation_method SHELXL-2019/3
_audit_update_record
;
2025-08-22 deposited with the CCDC.	2025-08-28 downloaded from the CCDC.
;
_cell_angle_alpha 90
_cell_angle_beta 99.9088(9)
_cell_angle_gamma 90
_cell_formula_units_Z 4
_cell_length_a 13.63125(14)
_cell_length_b 20.16105(19)
_cell_length_c 15.31570(14)
_cell_measurement_reflns_used 9259
_cell_measurement_temperature 173(2)
_cell_measurement_theta_max 73.6220
_cell_measurement_theta_min 3.6310
_cell_volume 4146.28(7)
_computing_cell_refinement 'CrysAlisPro, Rigaku OD'
_computing_data_collection 'CrysAlisPro, Rigaku OD'
_computing_data_reduction 'CrysAlisPro, Rigaku OD'
_computing_molecular_graphics 'Bruker SHELXTL'
_computing_publication_material 'CIFTAB-2014 (Sheldrick, 2017)'
_computing_structure_refinement 'SHELXL-2019/2 (Sheldrick, 2019)'
_computing_structure_solution 'SHELXS-2014 (Sheldrick, 2017)'
_diffrn_ambient_temperature 173(2)
_diffrn_detector_area_resol_mean 10.4115
_diffrn_measured_fraction_theta_full 0.999
_diffrn_measured_fraction_theta_max 0.981
_diffrn_measurement_device_type 'Agilent Xcalibur PX Ultra A'
_diffrn_measurement_method 'omega scans'
_diffrn_radiation_type CuK\a
_diffrn_radiation_wavelength 1.54184
_diffrn_reflns_av_R_equivalents 0.0411
_diffrn_reflns_av_unetI/netI 0.0406
_diffrn_reflns_Laue_measured_fraction_full 0.999
_diffrn_reflns_Laue_measured_fraction_max 0.981
_diffrn_reflns_limit_h_max 12
_diffrn_reflns_limit_h_min -16
_diffrn_reflns_limit_k_max 24
_diffrn_reflns_limit_k_min -24
_diffrn_reflns_limit_l_max 19
_diffrn_reflns_limit_l_min -13
_diffrn_reflns_number 25151
_diffrn_reflns_point_group_measured_fraction_full 0.999
_diffrn_reflns_point_group_measured_fraction_max 0.981
_diffrn_reflns_theta_full 67.684
_diffrn_reflns_theta_max 73.797
_diffrn_reflns_theta_min 3.659
_diffrn_source 'Enhance Ultra (Cu) X-ray Source'
_exptl_absorpt_coefficient_mu 0.863
_exptl_absorpt_correction_T_max 0.970
_exptl_absorpt_correction_T_min 0.855
_exptl_absorpt_correction_type analytical
_exptl_absorpt_process_details
; 
CrysAlisPro 1.171.38.46 (Rigaku Oxford Diffraction, 2015) 
Analytical numeric absorption correction using a multifaceted crystal 
model based on expressions derived by R.C. Clark & J.S. Reid. 
(Clark, R. C. & Reid, J. S. (1995). Acta Cryst. A51, 887-897) 
Empirical absorption correction using spherical harmonics, 
implemented in SCALE3 ABSPACK scaling algorithm. 
;
_exptl_crystal_colour Yellow
_exptl_crystal_density_diffrn 1.088
_exptl_crystal_description 'tabular needles'
_exptl_crystal_F_000 1480
_exptl_crystal_size_max 0.326
_exptl_crystal_size_mid 0.063
_exptl_crystal_size_min 0.036
_refine_diff_density_max 0.218
_refine_diff_density_min -0.222
_refine_diff_density_rms 0.041
_refine_ls_extinction_method none
_refine_ls_goodness_of_fit_ref 1.034
_refine_ls_hydrogen_treatment mixed
_refine_ls_matrix_type full
_refine_ls_number_parameters 467
_refine_ls_number_reflns 8227
_refine_ls_number_restraints 14
_refine_ls_restrained_S_all 1.033
_refine_ls_R_factor_all 0.0555
_refine_ls_R_factor_gt 0.0408
_refine_ls_shift/su_max 0.001
_refine_ls_shift/su_mean 0.000
_refine_ls_structure_factor_coef Fsqd
_refine_ls_weighting_details 'w=1/[\s^2^(Fo^2^)+(0.0562P)^2^+0.7302P] where P=(Fo^2^+2Fc^2^)/3'
_refine_ls_weighting_scheme calc
_refine_ls_wR_factor_gt 0.1039
_refine_ls_wR_factor_ref 0.1150
_reflns_Friedel_coverage 0.000
_reflns_number_gt 6642
_reflns_number_total 8227
_reflns_threshold_expression 'I > 2\s(I)'
_cod_data_source_file d5sc05133a3.cif
_cod_data_source_block 3b
_cod_depositor_comments 'Adding full bibliography for 1575552--1575556.cif.'
_cod_original_sg_symbol_H-M 'P 21/n'
_cod_database_code 1575554
_shelx_shelxl_version_number 2019/3
_shelx_space_group_comment
; 
The symmetry employed for this shelxl refinement is uniquely defined 
by the following loop, which should always be used as a source of 
symmetry information in preference to the above space-group names. 
They are only intended as comments. 
;

loop_
_space_group_symop_operation_xyz
'x, y, z'
'-x+1/2, y+1/2, -z+1/2'
'-x, -y, -z'
'x-1/2, -y-1/2, z-1/2'

loop_
_atom_site_label
_atom_site_type_symbol
_atom_site_fract_x
_atom_site_fract_y
_atom_site_fract_z
_atom_site_U_iso_or_equiv
_atom_site_adp_type
_atom_site_occupancy
_atom_site_site_symmetry_order
_atom_site_calc_flag
_atom_site_refinement_flags_posn
_atom_site_refinement_flags_adp
_atom_site_refinement_flags_occupancy
_atom_site_disorder_assembly
_atom_site_disorder_group
Al1 Al 0.19962(3) 0.25566(2) 0.47839(3) 0.02510(11) Uani 1 1 d . . . . .
Al2 Al 0.32554(3) 0.22071(2) 0.62001(3) 0.02825(11) Uani 1 1 d . . . . .
H1 H 0.1022(17) 0.2171(11) 0.4585(16) 0.051(6) Uiso 1 1 d . . . . .
H2 H 0.4381(17) 0.2352(11) 0.6206(15) 0.046(6) Uiso 1 1 d . . . . .
N1 N 0.25279(9) 0.25215(6) 0.36882(8) 0.0275(3) Uani 1 1 d . . . . .
C1 C 0.21054(12) 0.28641(8) 0.29821(10) 0.0316(3) Uani 1 1 d . . . . .
C2 C 0.14605(12) 0.33987(9) 0.30339(10) 0.0353(3) Uani 1 1 d . . . . .
H2A H 0.110155 0.355994 0.248834 0.042 Uiso 1 1 calc R U . . .
C3 C 0.12885(11) 0.37205(8) 0.38033(10) 0.0312(3) Uani 1 1 d . . . . .
N3 N 0.15874(9) 0.34735(6) 0.46119(8) 0.0257(2) Uani 1 1 d . . . . .
C4 C 0.23069(15) 0.26968(10) 0.20661(11) 0.0448(4) Uani 1 1 d . . . . .
H4A H 0.296193 0.248595 0.211551 0.067 Uiso 1 1 calc R U . . .
H4B H 0.229612 0.310412 0.171540 0.067 Uiso 1 1 calc R U . . .
H4C H 0.179311 0.239194 0.177411 0.067 Uiso 1 1 calc R U . . .
C5 C 0.07630(15) 0.43819(9) 0.36951(12) 0.0449(4) Uani 1 1 d . . . . .
H5A H 0.021209 0.438128 0.403042 0.067 Uiso 1 1 calc R U . . .
H5B H 0.050151 0.445888 0.306629 0.067 Uiso 1 1 calc R U . . .
H5C H 0.123404 0.473500 0.391823 0.067 Uiso 1 1 calc R U . . .
C6 C 0.32503(11) 0.20119(8) 0.36053(9) 0.0285(3) Uani 1 1 d . . . . .
C7 C 0.42743(12) 0.21634(9) 0.38509(10) 0.0336(3) Uani 1 1 d . . . . .
C8 C 0.49565(13) 0.16547(10) 0.37939(11) 0.0407(4) Uani 1 1 d . . . . .
H8A H 0.564889 0.174495 0.394554 0.049 Uiso 1 1 calc R U . . .
C9 C 0.46471(14) 0.10216(10) 0.35214(11) 0.0426(4) Uani 1 1 d . . . . .
H9A H 0.512503 0.068321 0.349070 0.051 Uiso 1 1 calc R U . . .
C10 C 0.36453(14) 0.08834(9) 0.32950(11) 0.0397(4) Uani 1 1 d . . . . .
H10A H 0.343963 0.044665 0.311617 0.048 Uiso 1 1 calc R U . . .
C11 C 0.29265(12) 0.13732(8) 0.33234(9) 0.0328(3) Uani 1 1 d . . . . .
C12 C 0.46171(13) 0.28537(10) 0.41606(12) 0.0407(4) Uani 1 1 d . . . . .
H12A H 0.413312 0.302544 0.452823 0.049 Uiso 1 1 calc R U . . .
C13 C 0.56472(15) 0.28603(13) 0.47444(15) 0.0563(5) Uani 1 1 d . . . . .
H13A H 0.615031 0.273199 0.438976 0.084 Uiso 1 1 calc R U . . .
H13B H 0.565823 0.254585 0.523399 0.084 Uiso 1 1 calc R U . . .
H13C H 0.579311 0.330716 0.498351 0.084 Uiso 1 1 calc R U . . .
C14 C 0.46019(19) 0.33338(12) 0.33848(16) 0.0624(6) Uani 1 1 d . . . . .
H14A H 0.481703 0.377410 0.361263 0.094 Uiso 1 1 calc R U . . .
H14B H 0.392450 0.336183 0.304587 0.094 Uiso 1 1 calc R U . . .
H14C H 0.505461 0.317312 0.299896 0.094 Uiso 1 1 calc R U . . .
C15 C 0.18356(13) 0.12000(9) 0.30439(11) 0.0388(4) Uani 1 1 d . . . . .
H15A H 0.144032 0.161900 0.302850 0.047 Uiso 1 1 calc R U . . .
C16 C 0.16520(18) 0.09001(13) 0.21101(14) 0.0623(6) Uani 1 1 d . . . . .
H16A H 0.189905 0.120483 0.169891 0.093 Uiso 1 1 calc R U . . .
H16B H 0.093643 0.082836 0.191746 0.093 Uiso 1 1 calc R U . . .
H16C H 0.200321 0.047552 0.211710 0.093 Uiso 1 1 calc R U . . .
C17 C 0.14752(16) 0.07266(11) 0.37000(15) 0.0526(5) Uani 1 1 d . . . . .
H17A H 0.075867 0.065001 0.352194 0.079 Uiso 1 1 calc R U . . .
H17B H 0.160456 0.092201 0.429461 0.079 Uiso 1 1 calc R U . . .
H17C H 0.183097 0.030386 0.370455 0.079 Uiso 1 1 calc R U . . .
C18 C 0.15052(11) 0.38679(7) 0.53766(9) 0.0250(3) Uani 1 1 d . . . . .
C19 C 0.06668(11) 0.37964(7) 0.57940(9) 0.0263(3) Uani 1 1 d . . . . .
C20 C 0.06538(12) 0.41424(7) 0.65781(10) 0.0306(3) Uani 1 1 d . . . . .
H20A H 0.009526 0.409874 0.686889 0.037 Uiso 1 1 calc R U . . .
C21 C 0.14362(13) 0.45489(7) 0.69445(10) 0.0331(3) Uani 1 1 d . . . . .
H21A H 0.142190 0.477033 0.748977 0.040 Uiso 1 1 calc R U . . .
C22 C 0.22392(13) 0.46305(7) 0.65110(11) 0.0342(3) Uani 1 1 d . . . . .
H22A H 0.276678 0.491842 0.675645 0.041 Uiso 1 1 calc R U . . .
C23 C 0.22890(11) 0.42992(7) 0.57228(10) 0.0300(3) Uani 1 1 d D . . . .
C24 C -0.02086(11) 0.33537(8) 0.54225(10) 0.0325(3) Uani 1 1 d . . . . .
H24A H -0.009504 0.317936 0.483678 0.039 Uiso 1 1 calc R U . . .
C25 C -0.11780(13) 0.37512(11) 0.52691(14) 0.0492(5) Uani 1 1 d . . . . .
H25A H -0.172826 0.346362 0.500194 0.074 Uiso 1 1 calc R U . . .
H25B H -0.111716 0.412324 0.487012 0.074 Uiso 1 1 calc R U . . .
H25C H -0.131023 0.392146 0.583685 0.074 Uiso 1 1 calc R U . . .
C26 C -0.02882(15) 0.27612(9) 0.60303(13) 0.0460(4) Uani 1 1 d . . . . .
H26A H -0.036103 0.292096 0.662011 0.069 Uiso 1 1 calc R U . . .
H26B H 0.031521 0.249000 0.607679 0.069 Uiso 1 1 calc R U . . .
H26C H -0.086973 0.249309 0.578347 0.069 Uiso 1 1 calc R U . . .
C27 C 0.31666(17) 0.44106(13) 0.52417(19) 0.0371(5) Uani 0.931(5) 1 d D U P A 1
H27A H 0.303110 0.416686 0.466478 0.045 Uiso 0.931(5) 1 calc R U P A 1
C28 C 0.41339(14) 0.41424(11) 0.57796(14) 0.0465(6) Uani 0.931(5) 1 d D . P A 1
H28A H 0.405162 0.367162 0.590879 0.070 Uiso 0.931(5) 1 calc R U P A 1
H28B H 0.467476 0.419411 0.543830 0.070 Uiso 0.931(5) 1 calc R U P A 1
H28C H 0.429551 0.438970 0.633675 0.070 Uiso 0.931(5) 1 calc R U P A 1
C29 C 0.33087(19) 0.51427(13) 0.5047(2) 0.0652(8) Uani 0.931(5) 1 d D . P A 1
H29A H 0.387738 0.519376 0.473904 0.098 Uiso 0.931(5) 1 calc R U P A 1
H29B H 0.270637 0.531387 0.467265 0.098 Uiso 0.931(5) 1 calc R U P A 1
H29C H 0.343379 0.539112 0.560548 0.098 Uiso 0.931(5) 1 calc R U P A 1
C27' C 0.3310(14) 0.4335(15) 0.5431(16) 0.029(8) Uiso 0.069(5) 1 d D U P A 2
H27B H 0.354814 0.388232 0.530329 0.034 Uiso 0.069(5) 1 calc R U P A 2
C28' C 0.409(2) 0.4700(15) 0.6090(16) 0.052(8) Uiso 0.069(5) 1 d D . P A 2
H28D H 0.424609 0.444305 0.663985 0.078 Uiso 0.069(5) 1 calc R U P A 2
H28E H 0.470178 0.475336 0.583481 0.078 Uiso 0.069(5) 1 calc R U P A 2
H28F H 0.383993 0.513744 0.621781 0.078 Uiso 0.069(5) 1 calc R U P A 2
C29' C 0.3095(18) 0.4749(13) 0.4588(14) 0.037(6) Uiso 0.069(5) 1 d D . P A 2
H29D H 0.259219 0.452483 0.415331 0.056 Uiso 0.069(5) 1 calc R U P A 2
H29E H 0.284687 0.518618 0.472527 0.056 Uiso 0.069(5) 1 calc R U P A 2
H29F H 0.370873 0.480210 0.434227 0.056 Uiso 0.069(5) 1 calc R U P A 2
N31 N 0.32079(10) 0.26012(6) 0.74371(8) 0.0314(3) Uani 1 1 d . . . . .
C32 C 0.36170(14) 0.20279(8) 0.79942(10) 0.0393(4) Uani 1 1 d . . . . .
H32A H 0.353688 0.210581 0.861631 0.047 Uiso 1 1 calc R U . . .
H32B H 0.433672 0.198073 0.797898 0.047 Uiso 1 1 calc R U . . .
C33 C 0.30768(16) 0.13983(8) 0.76540(11) 0.0431(4) Uani 1 1 d . . . . .
H33A H 0.346609 0.100494 0.789595 0.052 Uiso 1 1 calc R U . . .
H33B H 0.241675 0.137958 0.783992 0.052 Uiso 1 1 calc R U . . .
N34 N 0.29595(10) 0.14052(6) 0.66891(8) 0.0313(3) Uani 1 1 d . . . . .
C35 C 0.21892(15) 0.27526(10) 0.75767(13) 0.0457(4) Uani 1 1 d . . . . .
H35A H 0.193986 0.314281 0.722572 0.069 Uiso 1 1 calc R U . . .
H35B H 0.219500 0.284332 0.820626 0.069 Uiso 1 1 calc R U . . .
H35C H 0.175487 0.237260 0.739122 0.069 Uiso 1 1 calc R U . . .
C36 C 0.38483(17) 0.31867(10) 0.76973(12) 0.0493(5) Uani 1 1 d . . . . .
H36A H 0.451851 0.310116 0.757313 0.074 Uiso 1 1 calc R U . . .
H36B H 0.388488 0.327173 0.833212 0.074 Uiso 1 1 calc R U . . .
H36C H 0.356509 0.357461 0.735889 0.074 Uiso 1 1 calc R U . . .
C37 C 0.26892(12) 0.07896(7) 0.62623(10) 0.0306(3) Uani 1 1 d . . . . .
C38 C 0.33809(12) 0.04533(8) 0.58356(10) 0.0330(3) Uani 1 1 d . . . . .
C39 C 0.31217(14) -0.01524(8) 0.54211(11) 0.0380(4) Uani 1 1 d . . . . .
H39A H 0.359105 -0.037081 0.512861 0.046 Uiso 1 1 calc R U . . .
C40 C 0.22034(15) -0.04472(9) 0.54205(12) 0.0421(4) Uani 1 1 d . . . . .
C41 C 0.15249(15) -0.01097(9) 0.58357(13) 0.0433(4) Uani 1 1 d . . . . .
H41A H 0.088938 -0.030149 0.584116 0.052 Uiso 1 1 calc R U . . .
C42 C 0.17484(13) 0.05034(8) 0.62457(12) 0.0381(4) Uani 1 1 d . . . . .
C43 C 0.44006(14) 0.07416(9) 0.58347(12) 0.0418(4) Uani 1 1 d . . . . .
H43A H 0.482871 0.040530 0.563090 0.063 Uiso 1 1 calc R U . . .
H43B H 0.469063 0.088189 0.643654 0.063 Uiso 1 1 calc R U . . .
H43C H 0.434572 0.112515 0.543617 0.063 Uiso 1 1 calc R U . . .
C44 C 0.19362(19) -0.10984(10) 0.49499(15) 0.0575(5) Uani 1 1 d . . . . .
H44A H 0.134971 -0.128782 0.514784 0.086 Uiso 1 1 calc R U . . .
H44B H 0.249699 -0.140693 0.508805 0.086 Uiso 1 1 calc R U . . .
H44C H 0.178876 -0.102255 0.430860 0.086 Uiso 1 1 calc R U . . .
C45 C 0.09460(15) 0.08592(10) 0.66293(16) 0.0518(5) Uani 1 1 d . . . . .
H45A H 0.029467 0.067190 0.637933 0.078 Uiso 1 1 calc R U . . .
H45B H 0.095643 0.133206 0.648302 0.078 Uiso 1 1 calc R U . . .
H45C H 0.106570 0.080467 0.727478 0.078 Uiso 1 1 calc R U . . .

loop_
_atom_site_aniso_label
_atom_site_aniso_U_11
_atom_site_aniso_U_22
_atom_site_aniso_U_33
_atom_site_aniso_U_23
_atom_site_aniso_U_13
_atom_site_aniso_U_12
Al1 0.0266(2) 0.0293(2) 0.02052(19) 0.00116(15) 0.00734(15) 0.00291(16)
Al2 0.0320(2) 0.0308(2) 0.0226(2) 0.00411(16) 0.00661(16) 0.00395(17)
N1 0.0251(6) 0.0376(6) 0.0207(5) 0.0015(5) 0.0063(4) 0.0053(5)
C1 0.0307(7) 0.0442(8) 0.0205(7) 0.0024(6) 0.0058(6) 0.0057(6)
C2 0.0371(8) 0.0468(9) 0.0211(7) 0.0073(6) 0.0023(6) 0.0123(7)
C3 0.0283(7) 0.0368(8) 0.0278(7) 0.0040(6) 0.0028(6) 0.0065(6)
N3 0.0241(6) 0.0311(6) 0.0222(5) 0.0017(5) 0.0054(4) 0.0031(5)
C4 0.0525(11) 0.0608(11) 0.0225(7) 0.0040(7) 0.0102(7) 0.0162(9)
C5 0.0538(11) 0.0457(10) 0.0338(8) 0.0056(7) 0.0031(8) 0.0203(8)
C6 0.0281(7) 0.0406(8) 0.0179(6) 0.0025(5) 0.0069(5) 0.0086(6)
C7 0.0289(8) 0.0495(9) 0.0239(7) 0.0048(6) 0.0091(6) 0.0042(6)
C8 0.0277(8) 0.0629(11) 0.0330(8) 0.0076(7) 0.0094(6) 0.0114(7)
C9 0.0398(9) 0.0571(11) 0.0329(8) 0.0058(7) 0.0119(7) 0.0221(8)
C10 0.0446(9) 0.0453(9) 0.0295(8) -0.0013(7) 0.0072(7) 0.0137(7)
C11 0.0335(8) 0.0432(8) 0.0219(7) -0.0007(6) 0.0055(6) 0.0079(6)
C12 0.0315(8) 0.0545(10) 0.0377(9) 0.0005(7) 0.0105(7) -0.0032(7)
C13 0.0343(10) 0.0803(15) 0.0538(11) -0.0056(10) 0.0061(8) -0.0086(9)
C14 0.0632(14) 0.0642(13) 0.0593(13) 0.0137(11) 0.0094(10) -0.0174(11)
C15 0.0359(9) 0.0445(9) 0.0339(8) -0.0063(7) 0.0001(6) 0.0033(7)
C16 0.0554(13) 0.0828(16) 0.0429(11) -0.0211(10) -0.0079(9) 0.0010(11)
C17 0.0466(11) 0.0530(11) 0.0581(12) 0.0003(9) 0.0092(9) -0.0058(9)
C18 0.0254(7) 0.0256(6) 0.0240(6) 0.0017(5) 0.0042(5) 0.0030(5)
C19 0.0269(7) 0.0252(6) 0.0267(7) -0.0003(5) 0.0047(5) 0.0025(5)
C20 0.0346(8) 0.0293(7) 0.0288(7) -0.0019(6) 0.0083(6) 0.0024(6)
C21 0.0428(9) 0.0269(7) 0.0292(7) -0.0052(6) 0.0048(6) 0.0012(6)
C22 0.0371(8) 0.0270(7) 0.0369(8) -0.0019(6) 0.0020(6) -0.0048(6)
C23 0.0282(7) 0.0287(7) 0.0330(7) 0.0039(6) 0.0050(6) -0.0002(6)
C24 0.0262(7) 0.0394(8) 0.0335(8) -0.0101(6) 0.0093(6) -0.0024(6)
C25 0.0274(8) 0.0669(12) 0.0522(11) -0.0197(9) 0.0039(7) 0.0039(8)
C26 0.0465(10) 0.0429(9) 0.0518(10) -0.0079(8) 0.0175(8) -0.0166(8)
C27 0.0280(9) 0.0444(12) 0.0386(12) 0.0071(10) 0.0050(9) -0.0043(8)
C28 0.0319(10) 0.0586(13) 0.0499(11) 0.0115(9) 0.0096(8) 0.0016(8)
C29 0.0535(14) 0.0553(14) 0.094(2) 0.0358(14) 0.0323(13) 0.0013(10)
N31 0.0380(7) 0.0298(6) 0.0261(6) 0.0033(5) 0.0044(5) 0.0037(5)
C32 0.0519(10) 0.0402(9) 0.0236(7) 0.0061(6) 0.0002(7) 0.0113(7)
C33 0.0683(12) 0.0328(8) 0.0288(8) 0.0082(6) 0.0097(8) 0.0078(8)
N34 0.0395(7) 0.0305(6) 0.0251(6) 0.0039(5) 0.0087(5) 0.0062(5)
C35 0.0486(11) 0.0515(10) 0.0388(9) -0.0015(8) 0.0121(8) 0.0146(8)
C36 0.0666(13) 0.0430(10) 0.0362(9) -0.0007(7) 0.0029(8) -0.0107(9)
C37 0.0376(8) 0.0285(7) 0.0264(7) 0.0055(6) 0.0076(6) 0.0067(6)
C38 0.0379(8) 0.0350(8) 0.0268(7) 0.0051(6) 0.0075(6) 0.0080(6)
C39 0.0469(9) 0.0371(8) 0.0304(8) -0.0004(6) 0.0082(7) 0.0111(7)
C40 0.0543(11) 0.0345(8) 0.0362(8) -0.0003(7) 0.0044(7) 0.0036(7)
C41 0.0453(10) 0.0386(9) 0.0471(10) 0.0021(7) 0.0111(8) -0.0027(7)
C42 0.0393(9) 0.0351(8) 0.0415(9) 0.0041(7) 0.0115(7) 0.0049(7)
C43 0.0399(9) 0.0471(9) 0.0414(9) -0.0022(7) 0.0152(7) 0.0055(7)
C44 0.0763(15) 0.0419(10) 0.0535(12) -0.0086(9) 0.0085(10) -0.0025(10)
C45 0.0410(10) 0.0496(11) 0.0688(13) -0.0045(9) 0.0208(9) 0.0051(8)

loop_
_atom_type_symbol
_atom_type_description
_atom_type_scat_dispersion_real
_atom_type_scat_dispersion_imag
_atom_type_scat_source
C C 0.0181 0.0091 'International Tables Vol C Tables 4.2.6.8 and 6.1.1.4'
H H 0.0000 0.0000 'International Tables Vol C Tables 4.2.6.8 and 6.1.1.4'
Al Al 0.2130 0.2455 'International Tables Vol C Tables 4.2.6.8 and 6.1.1.4'
N N 0.0311 0.0180 'International Tables Vol C Tables 4.2.6.8 and 6.1.1.4'

loop_
_geom_angle_atom_site_label_1
_geom_angle_atom_site_label_2
_geom_angle_atom_site_label_3
_geom_angle
_geom_angle_site_symmetry_1
_geom_angle_site_symmetry_3
_geom_angle_publ_flag
N3 Al1 N1 93.37(5) . . ?
N3 Al1 Al2 120.12(4) . . ?
N1 Al1 Al2 114.65(4) . . ?
N34 Al2 N31 85.51(6) . . ?
N34 Al2 Al1 114.31(5) . . ?
N31 Al2 Al1 122.43(4) . . ?
C1 N1 C6 120.35(12) . . ?
C1 N1 Al1 120.74(10) . . ?
C6 N1 Al1 117.64(9) . . ?
N1 C1 C2 122.83(13) . . ?
N1 C1 C4 121.10(14) . . ?
C2 C1 C4 116.07(14) . . ?
C3 C2 C1 126.98(14) . . ?
N3 C3 C2 122.74(14) . . ?
N3 C3 C5 119.72(14) . . ?
C2 C3 C5 117.52(14) . . ?
C3 N3 C18 119.81(12) . . ?
C3 N3 Al1 121.22(10) . . ?
C18 N3 Al1 118.61(9) . . ?
C11 C6 C7 121.52(14) . . ?
C11 C6 N1 119.75(14) . . ?
C7 C6 N1 118.66(14) . . ?
C8 C7 C6 117.50(16) . . ?
C8 C7 C12 121.34(15) . . ?
C6 C7 C12 121.16(15) . . ?
C9 C8 C7 121.57(16) . . ?
C10 C9 C8 119.92(16) . . ?
C9 C10 C11 121.27(17) . . ?
C10 C11 C6 118.20(15) . . ?
C10 C11 C15 119.18(16) . . ?
C6 C11 C15 122.62(14) . . ?
C7 C12 C13 113.14(17) . . ?
C7 C12 C14 112.03(16) . . ?
C13 C12 C14 109.68(17) . . ?
C11 C15 C17 111.67(15) . . ?
C11 C15 C16 110.43(15) . . ?
C17 C15 C16 110.37(17) . . ?
C23 C18 C19 120.94(13) . . ?
C23 C18 N3 119.23(13) . . ?
C19 C18 N3 119.77(13) . . ?
C20 C19 C18 118.15(14) . . ?
C20 C19 C24 119.45(13) . . ?
C18 C19 C24 122.40(13) . . ?
C21 C20 C19 121.54(14) . . ?
C22 C21 C20 119.55(14) . . ?
C21 C22 C23 121.32(15) . . ?
C22 C23 C18 118.41(14) . . ?
C22 C23 C27 120.52(16) . . ?
C18 C23 C27 121.07(16) . . ?
C22 C23 C27' 114.3(10) . . ?
C18 C23 C27' 125.9(11) . . ?
C19 C24 C25 110.61(14) . . ?
C19 C24 C26 111.35(14) . . ?
C25 C24 C26 110.66(15) . . ?
C29 C27 C23 111.92(19) . . ?
C29 C27 C28 108.71(19) . . ?
C23 C27 C28 111.3(2) . . ?
C29' C27' C28' 107.9(16) . . ?
C29' C27' C23 102.8(16) . . ?
C28' C27' C23 113(2) . . ?
C35 N31 C36 108.80(15) . . ?
C35 N31 C32 110.34(14) . . ?
C36 N31 C32 108.63(14) . . ?
C35 N31 Al2 113.09(11) . . ?
C36 N31 Al2 116.31(11) . . ?
C32 N31 Al2 99.18(9) . . ?
N31 C32 C33 110.00(14) . . ?
N34 C33 C32 107.61(13) . . ?
C37 N34 C33 115.60(13) . . ?
C37 N34 Al2 129.23(10) . . ?
C33 N34 Al2 115.07(11) . . ?
C42 C37 C38 118.43(15) . . ?
C42 C37 N34 122.10(14) . . ?
C38 C37 N34 119.47(15) . . ?
C39 C38 C37 119.69(16) . . ?
C39 C38 C43 119.95(15) . . ?
C37 C38 C43 120.36(15) . . ?
C40 C39 C38 122.30(16) . . ?
C39 C40 C41 117.57(16) . . ?
C39 C40 C44 121.08(18) . . ?
C41 C40 C44 121.30(19) . . ?
C40 C41 C42 121.95(18) . . ?
C41 C42 C37 120.04(16) . . ?
C41 C42 C45 118.63(17) . . ?
C37 C42 C45 121.27(16) . . ?

loop_
_geom_bond_atom_site_label_1
_geom_bond_atom_site_label_2
_geom_bond_distance
_geom_bond_site_symmetry_2
_geom_bond_publ_flag
Al1 N3 1.9356(13) . ?
Al1 N1 1.9405(12) . ?
Al1 Al2 2.6203(6) . ?
Al2 N34 1.8550(13) . ?
Al2 N31 2.0656(13) . ?
N1 C1 1.328(2) . ?
N1 C6 1.4437(19) . ?
C1 C2 1.402(2) . ?
C1 C4 1.513(2) . ?
C2 C3 1.400(2) . ?
C3 N3 1.3319(19) . ?
C3 C5 1.509(2) . ?
N3 C18 1.4358(18) . ?
C6 C11 1.405(2) . ?
C6 C7 1.415(2) . ?
C7 C8 1.397(2) . ?
C7 C12 1.518(3) . ?
C8 C9 1.386(3) . ?
C9 C10 1.378(3) . ?
C10 C11 1.397(2) . ?
C11 C15 1.516(2) . ?
C12 C13 1.529(3) . ?
C12 C14 1.530(3) . ?
C15 C17 1.527(3) . ?
C15 C16 1.533(3) . ?
C18 C23 1.409(2) . ?
C18 C19 1.410(2) . ?
C19 C20 1.392(2) . ?
C19 C24 1.520(2) . ?
C20 C21 1.385(2) . ?
C21 C22 1.384(2) . ?
C22 C23 1.391(2) . ?
C23 C27 1.526(2) . ?
C23 C27' 1.535(18) . ?
C24 C25 1.529(2) . ?
C24 C26 1.530(3) . ?
C27 C29 1.525(3) . ?
C27 C28 1.528(3) . ?
C27' C29' 1.523(16) . ?
C27' C28' 1.527(16) . ?
N31 C35 1.473(2) . ?
N31 C36 1.482(2) . ?
N31 C32 1.4869(19) . ?
C32 C33 1.514(3) . ?
C33 N34 1.459(2) . ?
N34 C37 1.421(2) . ?
C37 C42 1.402(2) . ?
C37 C38 1.410(2) . ?
C38 C39 1.394(2) . ?
C38 C43 1.507(2) . ?
C39 C40 1.386(3) . ?
C40 C41 1.388(3) . ?
C40 C44 1.512(3) . ?
C41 C42 1.396(3) . ?
C42 C45 1.509(2) . ?
